data_4067394
loop_
_publ_author_name
'Langer, Jens'
'Imhof, Wolfgang'
'Fabra, Maria Jos\'e'
'Garc\'ia-Ordu\~na, Pilar'
'G\"orls, Helmar'
'Lahoz, Fernando J.'
'Oro, Luis A.'
'Westerhausen, Matthias'

_publ_section_title
;
 Reversible CO2Fixation by Iridium(I) Complexes Containing Me2PhP as
 Ligand
;
_journal_issue 7
_journal_name_full Organometallics
_journal_page_first 1642
_journal_paper_doi 10.1021/om900918t
_journal_volume 29
_journal_year 2010
_chemical_formula_moiety 'C32 H45 I Ir P4, I, C1.5 H3 O0.5'
_chemical_formula_sum 'C33.5 H48 I2 Ir O0.5 P4'
_chemical_formula_weight 1028.60
_chemical_name_systematic
; 
 ? 
;
_space_group_IT_number 14
_symmetry_cell_setting monoclinic
_symmetry_space_group_name_Hall '-P 2ybc'
_symmetry_space_group_name_H-M 'P 1 21/c 1'
_atom_sites_solution_hydrogens geom
_atom_sites_solution_primary direct
_atom_sites_solution_secondary difmap
_audit_creation_method SHELXL-97
_cell_angle_alpha 90.00
_cell_angle_beta 92.198(3)
_cell_angle_gamma 90.00
_cell_formula_units_Z 4
_cell_length_a 11.8106(16)
_cell_length_b 17.318(2)
_cell_length_c 18.393(2)
_cell_measurement_reflns_used 5260
_cell_measurement_temperature 100(2)
_cell_measurement_theta_max 26.55
_cell_measurement_theta_min 2.39
_cell_volume 3759.3(8)
_computing_cell_refinement 'SAINT+ v. 6.45 (Bruker AXS, 2003)'
_computing_data_collection 'SMART v. 5.611 (Bruker AXS, 2000)'
_computing_data_reduction 'SAINT+ v. 6.45 (Bruker AXS, 2003)'
_computing_molecular_graphics 'XP program, SHELXTL v6.12, Bruker2000'
_computing_publication_material 'XCIF program, SHELXTLv6.12, BrukerAXS'
_computing_structure_refinement 'SHELXL-97 (Sheldrick, 1997)'
_computing_structure_solution 'SHELXS-97 (Sheldrick, 1990)'
_diffrn_ambient_temperature 100(2)
_diffrn_measured_fraction_theta_full 0.994
_diffrn_measured_fraction_theta_max 0.994
_diffrn_measurement_device_type 'Bruker SMART APEX CCD system'
_diffrn_measurement_method '\w rotations with narrow frames'
_diffrn_radiation_monochromator graphite
_diffrn_radiation_source 'fine-focus sealed tube'
_diffrn_radiation_type MoK\a
_diffrn_radiation_wavelength 0.71073
_diffrn_reflns_av_R_equivalents 0.0397
_diffrn_reflns_av_sigmaI/netI 0.0512
_diffrn_reflns_limit_h_max 10
_diffrn_reflns_limit_h_min -15
_diffrn_reflns_limit_k_max 22
_diffrn_reflns_limit_k_min -19
_diffrn_reflns_limit_l_max 23
_diffrn_reflns_limit_l_min -16
_diffrn_reflns_number 23569
_diffrn_reflns_theta_full 27.16
_diffrn_reflns_theta_max 27.16
_diffrn_reflns_theta_min 1.73
_diffrn_standards_decay_% 'no decay'
_exptl_absorpt_coefficient_mu 5.387
_exptl_absorpt_correction_T_max 0.633
_exptl_absorpt_correction_T_min 0.433
_exptl_absorpt_correction_type multi-scan
_exptl_absorpt_process_details
; 
 SADABS: Area-Detector Absorption Correction. (1996)  Bruker-AXS 
 within SAINT+ package, v. 6.45.                    
;
_exptl_crystal_colour colorless
_exptl_crystal_density_diffrn 1.817
_exptl_crystal_density_method 'not measured'
_exptl_crystal_description block
_exptl_crystal_F_000 1984
_exptl_crystal_size_max 0.177
_exptl_crystal_size_mid 0.137
_exptl_crystal_size_min 0.085
_refine_diff_density_max 1.314
_refine_diff_density_min -0.974
_refine_diff_density_rms 0.162
_refine_ls_extinction_coef 0.00027(6)
_refine_ls_extinction_expression Fc^*^=kFc[1+0.001xFc^2^\l^3^/sin(2\q)]^-1/4^
_refine_ls_extinction_method SHELXL
_refine_ls_goodness_of_fit_ref 1.040
_refine_ls_hydrogen_treatment mixed
_refine_ls_matrix_type full
_refine_ls_number_parameters 342
_refine_ls_number_reflns 8300
_refine_ls_number_restraints 0
_refine_ls_restrained_S_all 1.040
_refine_ls_R_factor_all 0.0625
_refine_ls_R_factor_gt 0.0452
_refine_ls_shift/su_max 0.002
_refine_ls_shift/su_mean 0.000
_refine_ls_structure_factor_coef Fsqd
_refine_ls_weighting_details 'calc w=1/[\s^2^(Fo^2^)+(0.0502P)^2^+9.7038P] where P=(Fo^2^+2Fc^2^)/3'
_refine_ls_weighting_scheme calc
_refine_ls_wR_factor_gt 0.1030
_refine_ls_wR_factor_ref 0.1091
_reflns_number_gt 6425
_reflns_number_total 8300
_reflns_threshold_expression >2sigma(I)
_cod_data_source_file om900918t_si_001.cif
_cod_data_source_block compound_9
_cod_depositor_comments
;
The following automatic conversions were performed:

'_symmetry_cell_setting' value 'Monoclinic' changed to 'monoclinic'
according to /home/saulius/struct/CIF-dictionaries/cif_core.dic
dictionary named 'cif_core.dic' version 2.4.1 from 2010-06-29.

Automatic conversion script
Id: cif_fix_values 1715 2011-07-08 13:25:40Z adriana 
;
_cod_original_cell_volume 3759.4(9)
_cod_original_sg_symbol_H-M P21/c
_cod_original_formula_sum 'C33.50 H48 I2 Ir O0.50 P4'
_cod_database_code 4067394

loop_
_symmetry_equiv_pos_as_xyz
'x, y, z'
'-x, y+1/2, -z+1/2'
'-x, -y, -z'
'x, -y-1/2, z-1/2'

loop_
_atom_site_label
_atom_site_type_symbol
_atom_site_fract_x
_atom_site_fract_y
_atom_site_fract_z
_atom_site_U_iso_or_equiv
_atom_site_adp_type
_atom_site_occupancy
_atom_site_symmetry_multiplicity
_atom_site_calc_flag
_atom_site_refinement_flags
Ir1 Ir 0.25313(2) 0.364176(13) 0.124700(13) 0.02387(9) Uani 1 1 d .
I1 I 0.24308(5) 0.52128(2) 0.08722(3) 0.03726(14) Uani 1 1 d .
I2 I 0.74218(6) 0.55800(4) 0.28792(5) 0.0783(3) Uani 1 1 d .
C1 C 0.2001(7) 0.3445(4) 0.3149(4) 0.0402(19) Uani 1 1 d .
C9 C 0.5328(7) 0.4389(4) 0.1525(4) 0.0384(18) Uani 1 1 d .
C18 C 0.3171(7) 0.2465(4) -0.0270(4) 0.0343(17) Uani 1 1 d .
C26 C -0.0331(7) 0.3971(4) 0.0676(4) 0.043(2) Uani 1 1 d .
P1A P 0.1382(2) 0.37251(12) 0.22584(13) 0.0273(6) Uani 0.734(3) 1 d P
P2A P 0.4119(2) 0.40104(13) 0.20079(12) 0.0253(5) Uani 0.734(3) 1 d P
P3A P 0.3742(2) 0.32141(13) 0.03337(12) 0.0284(6) Uani 0.734(3) 1 d P
P4A P 0.0989(2) 0.34831(13) 0.04041(14) 0.0313(6) Uani 0.734(3) 1 d P
C2 C 0.0796(10) 0.4663(5) 0.2475(6) 0.041(3) Uani 0.734(3) 1 d P
H2A H 0.0441 0.4891 0.2035 0.061 Uiso 0.734(3) 1 calc PR
H2B H 0.1403 0.5003 0.2663 0.061 Uiso 0.734(3) 1 calc PR
H2C H 0.0226 0.4602 0.2844 0.061 Uiso 0.734(3) 1 calc PR
C10 C 0.3885(9) 0.4855(5) 0.2598(5) 0.028(2) Uani 0.734(3) 1 d P
H10A H 0.4610 0.5023 0.2822 0.042 Uiso 0.734(3) 1 calc PR
H10B H 0.3367 0.4713 0.2980 0.042 Uiso 0.734(3) 1 calc PR
H10C H 0.3554 0.5277 0.2306 0.042 Uiso 0.734(3) 1 calc PR
C17 C 0.4196(10) 0.3954(6) -0.0290(5) 0.036(2) Uani 0.734(3) 1 d P
H17A H 0.4674 0.3720 -0.0655 0.054 Uiso 0.734(3) 1 calc PR
H17B H 0.4629 0.4350 -0.0019 0.054 Uiso 0.734(3) 1 calc PR
H17C H 0.3530 0.4191 -0.0534 0.054 Uiso 0.734(3) 1 calc PR
C25 C 0.1172(10) 0.3934(6) -0.0498(5) 0.039(3) Uani 0.734(3) 1 d P
H25A H 0.0441 0.3948 -0.0768 0.058 Uiso 0.734(3) 1 calc PR
H25B H 0.1713 0.3630 -0.0771 0.058 Uiso 0.734(3) 1 calc PR
H25C H 0.1459 0.4461 -0.0432 0.058 Uiso 0.734(3) 1 calc PR
C3 C 0.0178(9) 0.3071(6) 0.2287(6) 0.034(2) Uiso 0.734(3) 1 d P
C4 C 0.0405(10) 0.2262(7) 0.2333(8) 0.044(3) Uiso 0.734(3) 1 d P
C5 C -0.0506(14) 0.1747(8) 0.2434(8) 0.052(4) Uiso 0.734(3) 1 d P
C6 C -0.1590(14) 0.2018(10) 0.2479(8) 0.066(4) Uiso 0.734(3) 1 d P
C7 C -0.1831(12) 0.2783(10) 0.2407(8) 0.059(4) Uiso 0.734(3) 1 d P
C8 C -0.0939(10) 0.3329(7) 0.2327(7) 0.047(3) Uiso 0.734(3) 1 d P
C3B C -0.0186(14) 0.3015(8) 0.1946(10) 0.028(5) Uiso 0.266(3) 1 d PG
C4B C 0.0377(11) 0.2330(9) 0.2115(11) 0.022(7) Uiso 0.266(3) 1 d PG
C5B C -0.0191(15) 0.1733(7) 0.2451(10) 0.012(6) Uiso 0.266(3) 1 d PG
C6B C -0.1322(15) 0.1821(9) 0.2618(10) 0.022(6) Uiso 0.266(3) 1 d PG
C7B C -0.1884(11) 0.2507(12) 0.2449(11) 0.032(7) Uiso 0.266(3) 1 d PG
C8B C -0.1316(15) 0.3104(9) 0.2113(11) 0.034(6) Uiso 0.266(3) 1 d PG
C11 C 0.4770(8) 0.3298(5) 0.2630(5) 0.028(2) Uiso 0.734(3) 1 d P
C12 C 0.4450(10) 0.2524(6) 0.2620(6) 0.033(2) Uiso 0.734(3) 1 d P
C13 C 0.5047(12) 0.2006(7) 0.3068(7) 0.039(3) Uiso 0.734(3) 1 d P
C14 C 0.5918(14) 0.2272(8) 0.3547(8) 0.052(4) Uiso 0.734(3) 1 d P
C15 C 0.6139(15) 0.3039(7) 0.3606(7) 0.047(4) Uiso 0.734(3) 1 d P
C16 C 0.5600(10) 0.3549(6) 0.3141(6) 0.038(2) Uiso 0.734(3) 1 d P
C11B C 0.4201(16) 0.3259(9) 0.2822(10) 0.026(5) Uiso 0.266(3) 1 d PG
C12B C 0.4017(16) 0.2471(10) 0.2735(11) 0.037(7) Uiso 0.266(3) 1 d PG
C13B C 0.474(2) 0.1944(8) 0.3081(12) 0.023(8) Uiso 0.266(3) 1 d PG
C14B C 0.5656(19) 0.2205(11) 0.3514(13) 0.032(10) Uiso 0.266(3) 1 d PG
C15B C 0.5840(17) 0.2993(12) 0.3601(13) 0.053(14) Uiso 0.266(3) 1 d PG
C16B C 0.5113(18) 0.3520(8) 0.3255(11) 0.032(6) Uiso 0.266(3) 1 d PG
C19 C 0.5032(8) 0.2698(5) 0.0609(5) 0.027(2) Uiso 0.734(3) 1 d P
C20 C 0.6117(10) 0.2902(6) 0.0391(6) 0.041(3) Uiso 0.734(3) 1 d P
C21 C 0.7052(10) 0.2466(8) 0.0543(7) 0.048(3) Uiso 0.734(3) 1 d P
C22 C 0.6938(12) 0.1761(9) 0.0937(7) 0.051(3) Uiso 0.734(3) 1 d P
C23 C 0.5901(13) 0.1552(7) 0.1143(7) 0.046(3) Uiso 0.734(3) 1 d P
C24 C 0.4924(9) 0.1998(7) 0.1000(7) 0.036(3) Uiso 0.734(3) 1 d P
C19B C 0.5315(15) 0.2850(9) 0.0929(12) 0.035(6) Uiso 0.266(3) 1 d PG
C20B C 0.6431(15) 0.2895(9) 0.0718(11) 0.030(6) Uiso 0.266(3) 1 d PG
C21B C 0.7102(12) 0.2236(11) 0.0721(12) 0.026(6) Uiso 0.266(3) 1 d PG
C22B C 0.6658(17) 0.1532(9) 0.0934(12) 0.036(8) Uiso 0.266(3) 1 d PG
C23B C 0.5543(18) 0.1487(8) 0.1145(12) 0.018(6) Uiso 0.266(3) 1 d PG
C24B C 0.4871(13) 0.2146(11) 0.1143(13) 0.057(14) Uiso 0.266(3) 1 d PG
C27 C 0.0667(13) 0.2471(8) 0.0089(8) 0.059(4) Uiso 0.734(3) 1 d P
C28 C 0.0855(11) 0.1871(5) 0.0559(5) 0.031(2) Uiso 0.734(3) 1 d P
C29 C 0.0365(11) 0.1152(6) 0.0451(7) 0.041(3) Uiso 0.734(3) 1 d P
C30 C -0.0394(12) 0.1042(8) -0.0125(8) 0.052(3) Uiso 0.734(3) 1 d P
C31 C -0.0710(11) 0.1636(9) -0.0590(7) 0.044(3) Uiso 0.734(3) 1 d P
C32 C -0.0205(10) 0.2416(9) -0.0480(6) 0.040(4) Uiso 0.734(3) 1 d P
C27B C 0.0372(16) 0.2555(8) 0.0210(10) 0.001(4) Uiso 0.266(3) 1 d PG
C28B C 0.0493(19) 0.1864(10) 0.0589(9) 0.056(13) Uiso 0.266(3) 1 d PG
C29B C 0.001(2) 0.1192(8) 0.0305(14) 0.037(8) Uiso 0.266(3) 1 d PG
C30B C -0.059(2) 0.1211(11) -0.0359(14) 0.051(10) Uiso 0.266(3) 1 d PG
C31B C -0.072(2) 0.1902(15) -0.0738(11) 0.032(7) Uiso 0.266(3) 1 d PG
C32B C -0.023(2) 0.2574(11) -0.0454(10) 0.11(3) Uiso 0.266(3) 1 d PG
P1B P 0.2932(6) 0.3833(3) 0.2498(3) 0.0259(15) Uani 0.266(3) 1 d P
P2B P 0.4421(6) 0.3728(4) 0.0962(3) 0.0261(15) Uani 0.266(3) 1 d P
P3B P 0.2081(6) 0.3134(4) 0.0082(4) 0.0296(16) Uani 0.266(3) 1 d P
P4B P 0.0543(6) 0.3797(3) 0.1490(4) 0.0287(16) Uani 0.266(3) 1 d P
C2B C 0.319(2) 0.4814(14) 0.2828(13) 0.024(5) Uiso 0.266(3) 1 d P
C10B C 0.462(3) 0.4151(16) 0.0041(16) 0.033(6) Uiso 0.266(3) 1 d P
C17B C 0.189(3) 0.3837(17) -0.0664(17) 0.036(7) Uiso 0.266(3) 1 d P
C25B C 0.018(2) 0.4659(12) 0.2038(13) 0.020(5) Uiso 0.266(3) 1 d P
H1 H 0.259(5) 0.272(4) 0.153(3) 0.026(17) Uiso 1 1 d .

loop_
_atom_site_aniso_label
_atom_site_aniso_U_11
_atom_site_aniso_U_22
_atom_site_aniso_U_33
_atom_site_aniso_U_23
_atom_site_aniso_U_13
_atom_site_aniso_U_12
Ir1 0.03990(17) 0.01370(12) 0.01774(13) 0.00261(9) -0.00229(10) -0.00221(10)
I1 0.0580(3) 0.0186(2) 0.0345(3) 0.00736(18) -0.0078(2) -0.0038(2)
I2 0.0514(4) 0.0405(3) 0.1427(7) -0.0268(4) -0.0010(4) -0.0076(3)
C1 0.052(5) 0.046(4) 0.022(4) 0.009(3) -0.004(3) -0.007(4)
C9 0.048(5) 0.040(4) 0.028(4) 0.001(3) 0.008(3) -0.018(3)
C18 0.051(5) 0.026(3) 0.026(4) -0.006(3) -0.001(3) -0.005(3)
C26 0.049(5) 0.040(4) 0.039(4) -0.009(3) -0.015(4) 0.014(4)
P1A 0.0374(14) 0.0162(10) 0.0282(13) 0.0011(9) 0.0013(10) 0.0024(9)
P2A 0.0377(14) 0.0179(10) 0.0201(11) -0.0004(9) -0.0022(10) -0.0016(9)
P3A 0.0475(16) 0.0199(11) 0.0180(11) 0.0012(9) 0.0014(10) -0.0043(10)
P4A 0.0471(16) 0.0184(11) 0.0275(13) 0.0035(9) -0.0103(11) -0.0004(10)
C2 0.056(7) 0.019(4) 0.048(7) -0.003(4) 0.006(6) 0.003(4)
C10 0.045(6) 0.018(4) 0.021(4) -0.006(3) -0.005(4) -0.001(4)
C17 0.053(7) 0.027(5) 0.027(5) 0.011(4) 0.005(5) -0.008(5)
C25 0.055(8) 0.032(5) 0.028(5) 0.014(4) -0.011(5) -0.007(5)
P1B 0.045(4) 0.014(3) 0.019(3) -0.001(2) -0.001(3) 0.001(2)
P2B 0.032(4) 0.024(3) 0.022(3) -0.002(2) -0.001(3) -0.007(3)
P3B 0.044(4) 0.022(3) 0.023(3) 0.001(2) 0.000(3) -0.007(3)
P4B 0.048(4) 0.013(3) 0.026(3) -0.001(2) 0.005(3) 0.001(3)

loop_
_atom_type_symbol
_atom_type_description
_atom_type_scat_dispersion_real
_atom_type_scat_dispersion_imag
_atom_type_scat_source
C C 0.0033 0.0016 'International Tables Vol C Tables 4.2.6.8 and 6.1.1.4'
H H 0.0000 0.0000 'International Tables Vol C Tables 4.2.6.8 and 6.1.1.4'
P P 0.1023 0.0942 'International Tables Vol C Tables 4.2.6.8 and 6.1.1.4'
I I -0.4742 1.8119 'International Tables Vol C Tables 4.2.6.8 and 6.1.1.4'
Ir Ir -1.4442 7.9887 'International Tables Vol C Tables 4.2.6.8 and 6.1.1.4'
O O 0.0106 0.0060 'International Tables Vol C Tables 4.2.6.8 and 6.1.1.4'

loop_
_geom_angle_atom_site_label_1
_geom_angle_atom_site_label_2
_geom_angle_atom_site_label_3
_geom_angle
P2B Ir1 P1A 139.99(17)
P2B Ir1 P1B 93.0(2)
P1A Ir1 P1B 47.01(19)
P2B Ir1 P3B 90.2(2)
P1A Ir1 P3B 128.73(19)
P1B Ir1 P3B 166.0(2)
P2B Ir1 P4A 125.77(17)
P1A Ir1 P4A 94.15(9)
P1B Ir1 P4A 141.14(19)
P3B Ir1 P4A 38.65(19)
P2B Ir1 P3A 41.07(16)
P1A Ir1 P3A 164.74(8)
P1B Ir1 P3A 129.29(19)
P3B Ir1 P3A 50.16(19)
P4A Ir1 P3A 88.25(9)
P2B Ir1 P2A 51.13(17)
P1A Ir1 P2A 89.08(8)
P1B Ir1 P2A 42.64(19)
P3B Ir1 P2A 141.11(19)
P4A Ir1 P2A 170.39(8)
P3A Ir1 P2A 91.00(9)
P2B Ir1 P4B 169.7(2)
P1A Ir1 P4B 41.71(17)
P1B Ir1 P4B 88.0(2)
P3B Ir1 P4B 91.3(2)
P4A Ir1 P4B 53.49(17)
P3A Ir1 P4B 141.45(17)
P2A Ir1 P4B 127.49(16)
P2B Ir1 I1 85.07(16)
P1A Ir1 I1 96.58(5)
P1B Ir1 I1 96.25(14)
P3B Ir1 I1 97.61(15)
P4A Ir1 I1 85.83(5)
P3A Ir1 I1 98.63(6)
P2A Ir1 I1 84.81(5)
P4B Ir1 I1 84.59(14)
P2B Ir1 H1 96(2)
P1A Ir1 H1 81(2)
P1B Ir1 H1 80(2)
P3B Ir1 H1 86(2)
P4A Ir1 H1 97(2)
P3A Ir1 H1 84(2)
P2A Ir1 H1 93(2)
P4B Ir1 H1 95(2)
I1 Ir1 H1 176(2)
P1B C1 P1A 62.4(3)
P2A C9 P2B 66.8(3)
P3A C18 P3B 65.8(3)
P4B C26 P4A 71.9(4)
C2 P1A C3 104.2(5)
C2 P1A C1 100.6(4)
C3 P1A C1 95.4(4)
C2 P1A Ir1 117.7(4)
C3 P1A Ir1 117.4(3)
C1 P1A Ir1 118.0(3)
C9 P2A C11 103.2(4)
C9 P2A C10 97.9(4)
C11 P2A C10 103.6(4)
C9 P2A Ir1 114.9(3)
C11 P2A Ir1 119.2(3)
C10 P2A Ir1 115.1(3)
C17 P3A C18 103.2(4)
C17 P3A C19 104.9(5)
C18 P3A C19 96.1(4)
C17 P3A Ir1 115.4(4)
C18 P3A Ir1 115.9(3)
C19 P3A Ir1 118.6(3)
C25 P4A C26 100.2(5)
C25 P4A C27 98.4(6)
C26 P4A C27 110.2(5)
C25 P4A Ir1 115.1(4)
C26 P4A Ir1 113.8(3)
C27 P4A Ir1 116.9(5)
P1A C2 H2A 109.5
P1A C2 H2B 109.5
H2A C2 H2B 109.5
P1A C2 H2C 109.5
H2A C2 H2C 109.5
H2B C2 H2C 109.5
P2A C10 H10A 109.5
P2A C10 H10B 109.5
H10A C10 H10B 109.5
P2A C10 H10C 109.5
H10A C10 H10C 109.5
H10B C10 H10C 109.5
P3A C17 H17A 109.5
P3A C17 H17B 109.5
H17A C17 H17B 109.5
P3A C17 H17C 109.5
H17A C17 H17C 109.5
H17B C17 H17C 109.5
P4A C25 H25A 109.5
P4A C25 H25B 109.5
H25A C25 H25B 109.5
P4A C25 H25C 109.5
H25A C25 H25C 109.5
H25B C25 H25C 109.5
C8 C3 C4 119.1(10)
C8 C3 P1A 122.8(8)
C4 C3 P1A 117.8(8)
C5 C4 C3 118.9(11)
C6 C5 C4 120.7(12)
C7 C6 C5 121.3(14)
C6 C7 C8 120.2(13)
C3 C8 C7 119.7(11)
C4B C3B C8B 120.0
C4B C3B P4B 120.4(10)
C8B C3B P4B 119.6(10)
C3B C4B C5B 120.0
C6B C5B C4B 120.0
C7B C6B C5B 120.0
C8B C7B C6B 120.0
C7B C8B C3B 120.0
C12 C11 C16 119.4(9)
C12 C11 P2A 122.2(7)
C16 C11 P2A 118.4(7)
C11 C12 C13 118.8(10)
C12 C13 C14 120.1(11)
C15 C14 C13 120.3(12)
C14 C15 C16 119.8(14)
C15 C16 C11 121.0(10)
C12B C11B C16B 120.0
C12B C11B P1B 111.3(10)
C16B C11B P1B 127.0(10)
C13B C12B C11B 120.0
C12B C13B C14B 120.0
C13B C14B C15B 120.0
C16B C15B C14B 120.0
C15B C16B C11B 120.0
C20 C19 C24 117.5(9)
C20 C19 P3A 124.1(7)
C24 C19 P3A 118.0(7)
C21 C20 C19 123.1(10)
C20 C21 C22 119.2(11)
C23 C22 C21 118.5(11)
C22 C23 C24 123.2(11)
C23 C24 C19 118.4(10)
C20B C19B C24B 120.0
C20B C19B P2B 120.7(11)
C24B C19B P2B 119.3(11)
C19B C20B C21B 120.0
C22B C21B C20B 120.0
C21B C22B C23B 120.0
C24B C23B C22B 120.0
C23B C24B C19B 120.0
C28 C27 C32 120.3(13)
C28 C27 P4A 119.2(10)
C32 C27 P4A 114.5(11)
C27 C28 C29 122.4(11)
C30 C29 C28 119.5(11)
C29 C30 C31 121.8(11)
C30 C31 C32 119.7(11)
C27 C32 C31 115.4(12)
C28B C27B C32B 120.0
C28B C27B P3B 110.9(11)
C32B C27B P3B 109.1(11)
C27B C28B C29B 120.0
C30B C29B C28B 120.0
C29B C30B C31B 120.0
C32B C31B C30B 120.0
C31B C32B C27B 120.0
C1 P1B C2B 103.1(9)
C1 P1B C11B 95.3(7)
C2B P1B C11B 105.4(10)
C1 P1B Ir1 119.7(4)
C2B P1B Ir1 118.7(8)
C11B P1B Ir1 111.4(7)
C19B P2B C9 102.0(8)
C19B P2B C10B 101.5(12)
C9 P2B C10B 99.9(10)
C19B P2B Ir1 120.6(6)
C9 P2B Ir1 117.0(4)
C10B P2B Ir1 112.8(10)
C17B P3B C18 102.6(11)
C17B P3B C27B 106.5(11)
C18 P3B C27B 112.9(6)
C17B P3B Ir1 116.5(10)
C18 P3B Ir1 114.4(4)
C27B P3B Ir1 103.9(5)
C26 P4B C3B 103.9(8)
C26 P4B C25B 100.3(8)
C3B P4B C25B 102.9(10)
C26 P4B Ir1 113.1(4)
C3B P4B Ir1 118.7(6)
C25B P4B Ir1 115.6(8)

loop_
_geom_bond_atom_site_label_1
_geom_bond_atom_site_label_2
_geom_bond_distance
Ir1 P2B 2.317(7)
Ir1 P1A 2.349(3)
Ir1 P1B 2.355(6)
Ir1 P3B 2.358(6)
Ir1 P4A 2.363(3)
Ir1 P3A 2.366(3)
Ir1 P2A 2.383(2)
Ir1 P4B 2.422(8)
Ir1 I1 2.8081(6)
Ir1 H1 1.67(6)
C1 P1B 1.788(10)
C1 P1A 1.834(7)
C9 P2A 1.832(8)
C9 P2B 1.856(9)
C18 P3A 1.820(7)
C18 P3B 1.866(10)
C26 P4B 1.811(10)
C26 P4A 1.859(8)
P1A C2 1.817(9)
P1A C3 1.821(10)
P2A C11 1.832(9)
P2A C10 1.848(8)
P3A C17 1.815(9)
P3A C19 1.822(9)
P4A C25 1.854(10)
P4A C27 1.881(15)
C2 H2A 0.9800
C2 H2B 0.9800
C2 H2C 0.9800
C10 H10A 0.9800
C10 H10B 0.9800
C10 H10C 0.9800
C17 H17A 0.9800
C17 H17B 0.9800
C17 H17C 0.9800
C25 H25A 0.9800
C25 H25B 0.9800
C25 H25C 0.9800
C3 C8 1.397(15)
C3 C4 1.428(15)
C4 C5 1.415(18)
C5 C6 1.37(2)
C6 C7 1.36(2)
C7 C8 1.428(19)
C3B C4B 1.3900
C3B C8B 1.3900
C3B P4B 1.826(13)
C4B C5B 1.3900
C5B C6B 1.3900
C6B C7B 1.3900
C7B C8B 1.3900
C11 C12 1.392(13)
C11 C16 1.400(14)
C12 C13 1.392(14)
C13 C14 1.406(19)
C14 C15 1.359(18)
C15 C16 1.369(15)
C11B C12B 1.3900
C11B C16B 1.3900
C11B P1B 1.876(16)
C12B C13B 1.3900
C13B C14B 1.3900
C14B C15B 1.3900
C15B C16B 1.3900
C19 C20 1.402(14)
C19 C24 1.417(13)
C20 C21 1.358(16)
C21 C22 1.428(19)
C22 C23 1.346(19)
C23 C24 1.406(17)
C19B C20B 1.3900
C19B C24B 1.3900
C19B P2B 1.853(14)
C20B C21B 1.3900
C21B C22B 1.3900
C22B C23B 1.3900
C23B C24B 1.3900
C27 C28 1.366(16)
C27 C32 1.443(17)
C28 C29 1.384(14)
C29 C30 1.375(18)
C30 C31 1.379(19)
C31 C32 1.488(19)
C27B C28B 1.3900
C27B C32B 1.3900
C27B P3B 2.274(19)
C28B C29B 1.3900
C29B C30B 1.3900
C30B C31B 1.3900
C31B C32B 1.3900
P1B C2B 1.83(2)
P2B C10B 1.87(3)
P3B C17B 1.84(3)
P4B C25B 1.86(2)

loop_
_geom_torsion_atom_site_label_1
_geom_torsion_atom_site_label_2
_geom_torsion_atom_site_label_3
_geom_torsion_atom_site_label_4
_geom_torsion
P1B C1 P1A C2 -99.6(5)
P1B C1 P1A C3 154.8(4)
P1B C1 P1A Ir1 29.8(4)
P2B Ir1 P1A C2 91.4(5)
P1B Ir1 P1A C2 93.7(5)
P3B Ir1 P1A C2 -104.0(5)
P4A Ir1 P1A C2 -85.0(4)
P3A Ir1 P1A C2 176.4(5)
P2A Ir1 P1A C2 85.9(4)
P4B Ir1 P1A C2 -73.0(5)
I1 Ir1 P1A C2 1.3(4)
P2B Ir1 P1A C3 -142.8(4)
P1B Ir1 P1A C3 -140.5(4)
P3B Ir1 P1A C3 21.8(4)
P4A Ir1 P1A C3 40.8(4)
P3A Ir1 P1A C3 -57.8(5)
P2A Ir1 P1A C3 -148.3(4)
P4B Ir1 P1A C3 52.9(4)
I1 Ir1 P1A C3 127.1(4)
P2B Ir1 P1A C1 -29.5(4)
P1B Ir1 P1A C1 -27.2(3)
P3B Ir1 P1A C1 135.1(4)
P4A Ir1 P1A C1 154.1(3)
P3A Ir1 P1A C1 55.5(5)
P2A Ir1 P1A C1 -35.0(3)
P4B Ir1 P1A C1 166.2(4)
I1 Ir1 P1A C1 -119.6(3)
P2B C9 P2A C11 105.7(4)
P2B C9 P2A C10 -148.3(4)
P2B C9 P2A Ir1 -25.7(4)
P2B Ir1 P2A C9 24.2(3)
P1A Ir1 P2A C9 -160.3(3)
P1B Ir1 P2A C9 -168.7(4)
P3B Ir1 P2A C9 32.1(4)
P3A Ir1 P2A C9 35.0(3)
P4B Ir1 P2A C9 -142.7(3)
I1 Ir1 P2A C9 -63.6(3)
P2B Ir1 P2A C11 -99.0(4)
P1A Ir1 P2A C11 76.5(4)
P1B Ir1 P2A C11 68.1(4)
P3B Ir1 P2A C11 -91.2(4)
P3A Ir1 P2A C11 -88.3(4)
P4B Ir1 P2A C11 94.1(4)
I1 Ir1 P2A C11 173.2(4)
P2B Ir1 P2A C10 137.0(4)
P1A Ir1 P2A C10 -47.6(3)
P1B Ir1 P2A C10 -55.9(4)
P3B Ir1 P2A C10 144.8(4)
P3A Ir1 P2A C10 147.7(3)
P4B Ir1 P2A C10 -30.0(4)
I1 Ir1 P2A C10 49.1(3)
P3B C18 P3A C17 -96.4(5)
P3B C18 P3A C19 156.6(4)
P3B C18 P3A Ir1 30.7(3)
P2B Ir1 P3A C17 -72.8(5)
P1A Ir1 P3A C17 -175.7(5)
P1B Ir1 P3A C17 -106.1(4)
P3B Ir1 P3A C17 92.1(5)
P4A Ir1 P3A C17 84.9(4)
P2A Ir1 P3A C17 -85.5(4)
P4B Ir1 P3A C17 91.5(5)
I1 Ir1 P3A C17 -0.6(4)
P2B Ir1 P3A C18 166.4(4)
P1A Ir1 P3A C18 63.5(4)
P1B Ir1 P3A C18 133.1(3)
P3B Ir1 P3A C18 -28.7(3)
P4A Ir1 P3A C18 -35.9(3)
P2A Ir1 P3A C18 153.7(3)
P4B Ir1 P3A C18 -29.3(4)
I1 Ir1 P3A C18 -121.4(3)
P2B Ir1 P3A C19 52.9(4)
P1A Ir1 P3A C19 -50.0(5)
P1B Ir1 P3A C19 19.6(4)
P3B Ir1 P3A C19 -142.2(4)
P4A Ir1 P3A C19 -149.4(3)
P2A Ir1 P3A C19 40.2(3)
P4B Ir1 P3A C19 -142.8(4)
I1 Ir1 P3A C19 125.1(3)
P4B C26 P4A C25 -146.8(4)
P4B C26 P4A C27 110.3(6)
P4B C26 P4A Ir1 -23.3(4)
P2B Ir1 P4A C25 -31.8(5)
P1A Ir1 P4A C25 145.4(4)
P1B Ir1 P4A C25 143.9(5)
P3B Ir1 P4A C25 -58.6(5)
P3A Ir1 P4A C25 -49.7(4)
P4B Ir1 P4A C25 135.4(4)
I1 Ir1 P4A C25 49.1(4)
P2B Ir1 P4A C26 -146.7(4)
P1A Ir1 P4A C26 30.5(3)
P1B Ir1 P4A C26 28.9(4)
P3B Ir1 P4A C26 -173.5(4)
P3A Ir1 P4A C26 -164.6(3)
P4B Ir1 P4A C26 20.5(3)
I1 Ir1 P4A C26 -65.9(3)
P2B Ir1 P4A C27 82.9(6)
P1A Ir1 P4A C27 -99.9(5)
P1B Ir1 P4A C27 -101.4(6)
P3B Ir1 P4A C27 56.1(6)
P3A Ir1 P4A C27 65.0(5)
P4B Ir1 P4A C27 -109.9(6)
I1 Ir1 P4A C27 163.8(5)
C2 P1A C3 C8 11.0(11)
C1 P1A C3 C8 113.3(9)
Ir1 P1A C3 C8 -121.3(9)
C2 P1A C3 C4 -163.5(9)
C1 P1A C3 C4 -61.2(10)
Ir1 P1A C3 C4 64.3(10)
C8 C3 C4 C5 -1.4(18)
P1A C3 C4 C5 173.3(10)
C3 C4 C5 C6 1(2)
C4 C5 C6 C7 2(2)
C5 C6 C7 C8 -4(2)
C4 C3 C8 C7 -0.5(18)
P1A C3 C8 C7 -174.9(10)
C6 C7 C8 C3 3(2)
C8B C3B C4B C5B 0.0
P4B C3B C4B C5B -178.8(14)
C3B C4B C5B C6B 0.0
C4B C5B C6B C7B 0.0
C5B C6B C7B C8B 0.0
C6B C7B C8B C3B 0.0
C4B C3B C8B C7B 0.0
P4B C3B C8B C7B 178.9(14)
C9 P2A C11 C12 -121.7(9)
C10 P2A C11 C12 136.6(9)
Ir1 P2A C11 C12 7.1(10)
C9 P2A C11 C16 59.6(9)
C10 P2A C11 C16 -42.1(9)
Ir1 P2A C11 C16 -171.6(7)
C16 C11 C12 C13 -6.5(16)
P2A C11 C12 C13 174.8(9)
C11 C12 C13 C14 3.1(18)
C12 C13 C14 C15 4(2)
C13 C14 C15 C16 -7(2)
C14 C15 C16 C11 4(2)
C12 C11 C16 C15 3.1(18)
P2A C11 C16 C15 -178.2(11)
C16B C11B C12B C13B 0.0
P1B C11B C12B C13B -166.1(15)
C11B C12B C13B C14B 0.0
C12B C13B C14B C15B 0.0
C13B C14B C15B C16B 0.0
C14B C15B C16B C11B 0.0
C12B C11B C16B C15B 0.0
P1B C11B C16B C15B 163.7(17)
C17 P3A C19 C20 3.4(10)
C18 P3A C19 C20 108.9(9)
Ir1 P3A C19 C20 -127.2(8)
C17 P3A C19 C24 -169.2(9)
C18 P3A C19 C24 -63.7(10)
Ir1 P3A C19 C24 60.2(10)
C24 C19 C20 C21 -0.6(17)
P3A C19 C20 C21 -173.2(10)
C19 C20 C21 C22 0.6(18)
C20 C21 C22 C23 0.1(19)
C21 C22 C23 C24 -1(2)
C22 C23 C24 C19 1(2)
C20 C19 C24 C23 -0.2(18)
P3A C19 C24 C23 172.9(10)
C24B C19B C20B C21B 0.0
P2B C19B C20B C21B 177.8(16)
C19B C20B C21B C22B 0.0
C20B C21B C22B C23B 0.0
C21B C22B C23B C24B 0.0
C22B C23B C24B C19B 0.0
C20B C19B C24B C23B 0.0
P2B C19B C24B C23B -177.8(16)
C25 P4A C27 C28 157.1(12)
C26 P4A C27 C28 -98.7(12)
Ir1 P4A C27 C28 33.3(14)
C25 P4A C27 C32 -50.1(12)
C26 P4A C27 C32 54.1(12)
Ir1 P4A C27 C32 -173.9(9)
C32 C27 C28 C29 11(2)
P4A C27 C28 C29 161.7(10)
C27 C28 C29 C30 -4(2)
C28 C29 C30 C31 -1.9(19)
C29 C30 C31 C32 1.2(19)
C28 C27 C32 C31 -10(2)
P4A C27 C32 C31 -162.9(9)
C30 C31 C32 C27 4.8(18)
C32B C27B C28B C29B 0.0
P3B C27B C28B C29B -128.6(12)
C27B C28B C29B C30B 0.0
C28B C29B C30B C31B 0.0
C30B C31B C32B C27B 0.0
C28B C27B C32B C31B 0.0
P3B C27B C32B C31B 129.5(12)
P1A C1 P1B C2B 104.2(9)
P1A C1 P1B C11B -148.6(6)
P1A C1 P1B Ir1 -30.3(4)
C12B C11B P1B C1 62.9(10)
C16B C11B P1B C1 -102.0(14)
C12B C11B P1B C2B 168.0(12)
C16B C11B P1B C2B 3.1(18)
C12B C11B P1B Ir1 -62.0(11)
C16B C11B P1B Ir1 133.1(13)
P2B Ir1 P1B C1 -153.0(5)
P1A Ir1 P1B C1 28.5(4)
P3B Ir1 P1B C1 -49.8(13)
P4A Ir1 P1B C1 30.6(6)
P3A Ir1 P1B C1 -131.8(4)
P2A Ir1 P1B C1 -163.0(6)
P4B Ir1 P1B C1 37.3(4)
I1 Ir1 P1B C1 121.7(4)
P2B Ir1 P1B C2B 79.4(10)
P1A Ir1 P1B C2B -99.1(11)
P3B Ir1 P1B C2B -177.4(13)
P4A Ir1 P1B C2B -97.1(10)
P3A Ir1 P1B C2B 100.6(10)
P2A Ir1 P1B C2B 69.4(10)
P4B Ir1 P1B C2B -90.3(10)
I1 Ir1 P1B C2B -6.0(10)
P2B Ir1 P1B C11B -43.2(7)
P1A Ir1 P1B C11B 138.2(7)
P3B Ir1 P1B C11B 59.9(13)
P4A Ir1 P1B C11B 140.3(6)
P3A Ir1 P1B C11B -22.0(7)
P2A Ir1 P1B C11B -53.3(7)
P4B Ir1 P1B C11B 147.1(7)
I1 Ir1 P1B C11B -128.6(7)
C20B C19B P2B C9 -52.0(13)
C24B C19B P2B C9 125.7(10)
C20B C19B P2B C10B 50.8(16)
C24B C19B P2B C10B -131.4(14)
C20B C19B P2B Ir1 176.3(9)
C24B C19B P2B Ir1 -5.9(14)
P2A C9 P2B C19B -106.8(7)
P2A C9 P2B C10B 149.1(10)
P2A C9 P2B Ir1 27.0(4)
P1A Ir1 P2B C19B 93.4(9)
P1B Ir1 P2B C19B 91.8(9)
P3B Ir1 P2B C19B -74.6(9)
P4A Ir1 P2B C19B -90.9(9)
P3A Ir1 P2B C19B -63.0(9)
P2A Ir1 P2B C19B 100.5(9)
P4B Ir1 P2B C19B -173.1(13)
I1 Ir1 P2B C19B -172.2(9)
P1A Ir1 P2B C9 -31.4(5)
P1B Ir1 P2B C9 -33.1(4)
P3B Ir1 P2B C9 160.6(4)
P4A Ir1 P2B C9 144.2(3)
P3A Ir1 P2B C9 172.1(6)
P2A Ir1 P2B C9 -24.4(3)
P4B Ir1 P2B C9 62.1(14)
I1 Ir1 P2B C9 62.9(4)
P1A Ir1 P2B C10B -146.5(10)
P1B Ir1 P2B C10B -148.2(10)
P3B Ir1 P2B C10B 45.5(10)
P4A Ir1 P2B C10B 29.1(10)
P3A Ir1 P2B C10B 57.0(10)
P2A Ir1 P2B C10B -139.5(10)
P4B Ir1 P2B C10B -53.0(17)
I1 Ir1 P2B C10B -52.2(10)
P3A C18 P3B C17B 96.7(10)
P3A C18 P3B C27B -149.0(6)
P3A C18 P3B Ir1 -30.4(3)
C28B C27B P3B C17B 161.4(13)
C32B C27B P3B C17B 27.1(14)
C28B C27B P3B C18 49.5(11)
C32B C27B P3B C18 -84.8(10)
C28B C27B P3B Ir1 -74.9(9)
C32B C27B P3B Ir1 150.8(8)
P2B Ir1 P3B C17B -82.2(12)
P1A Ir1 P3B C17B 107.7(12)
P1B Ir1 P3B C17B 174.3(14)
P4A Ir1 P3B C17B 76.3(12)
P3A Ir1 P3B C17B -92.1(12)
P2A Ir1 P3B C17B -88.3(12)
P4B Ir1 P3B C17B 87.6(12)
I1 Ir1 P3B C17B 2.9(12)
P2B Ir1 P3B C18 37.4(4)
P1A Ir1 P3B C18 -132.7(3)
P1B Ir1 P3B C18 -66.1(12)
P4A Ir1 P3B C18 -164.1(5)
P3A Ir1 P3B C18 27.6(3)
P2A Ir1 P3B C18 31.3(5)
P4B Ir1 P3B C18 -152.8(4)
I1 Ir1 P3B C18 122.5(4)
P2B Ir1 P3B C27B 161.0(5)
P1A Ir1 P3B C27B -9.2(5)
P1B Ir1 P3B C27B 57.5(12)
P4A Ir1 P3B C27B -40.5(5)
P3A Ir1 P3B C27B 151.1(5)
P2A Ir1 P3B C27B 154.9(4)
P4B Ir1 P3B C27B -29.3(5)
I1 Ir1 P3B C27B -114.0(5)
P4A C26 P4B C3B -107.4(7)
P4A C26 P4B C25B 146.4(8)
P4A C26 P4B Ir1 22.6(3)
C4B C3B P4B C26 123.2(10)
C8B C3B P4B C26 -55.7(11)
C4B C3B P4B C25B -132.6(12)
C8B C3B P4B C25B 48.6(14)
C4B C3B P4B Ir1 -3.4(13)
C8B C3B P4B Ir1 177.8(8)
P2B Ir1 P4B C26 68.8(13)
P1A Ir1 P4B C26 174.1(5)
P1B Ir1 P4B C26 164.4(4)
P3B Ir1 P4B C26 -29.7(4)
P4A Ir1 P4B C26 -20.9(3)
P3A Ir1 P4B C26 -29.2(5)
P2A Ir1 P4B C26 147.1(3)
I1 Ir1 P4B C26 67.9(4)
P2B Ir1 P4B C3B -169.2(12)
P1A Ir1 P4B C3B -63.9(8)
P1B Ir1 P4B C3B -73.6(8)
P3B Ir1 P4B C3B 92.4(8)
P4A Ir1 P4B C3B 101.1(8)
P3A Ir1 P4B C3B 92.9(8)
P2A Ir1 P4B C3B -90.9(8)
I1 Ir1 P4B C3B -170.1(8)
P2B Ir1 P4B C25B -46.1(16)
P1A Ir1 P4B C25B 59.2(8)
P1B Ir1 P4B C25B 49.5(8)
P3B Ir1 P4B C25B -144.5(8)
P4A Ir1 P4B C25B -135.8(9)
P3A Ir1 P4B C25B -144.1(8)
P2A Ir1 P4B C25B 32.2(9)
I1 Ir1 P4B C25B -47.0(8)
